data_1564937
loop_
_publ_author_name
'Noonikara Poyil, Anurag'
'Mu\~noz-castro, A.'
'Boretskyi, Andrii'
'Mykhailiuk, Pavel K.'
'Dias, Rasika'

_publ_section_title
;
 When SF5 outplays CF3: Effects of pentafluorosulfanyl decorated
 scorpionates on copper
;
_journal_name_full 'Chemical Science'
_journal_paper_doi 10.1039/D1SC04846E
_journal_year 2021
_chemical_formula_moiety 'C20 H18 B Cu F10 N4 S2'
_chemical_formula_sum 'C20 H18 B Cu F10 N4 S2'
_chemical_formula_weight 642.85
_space_group_crystal_system triclinic
_space_group_IT_number 2
_space_group_name_Hall '-P 1'
_space_group_name_H-M_alt 'P -1'
_atom_sites_solution_hydrogens mixed
_atom_sites_solution_primary dual
_audit_creation_date 2021-06-30
_audit_creation_method
;
Olex2 1.3
(compiled 2020.11.12 svn.r5f609507 for OlexSys, GUI svn.r6272)
;
_audit_update_record
;
2021-08-22 deposited with the CCDC.	2021-10-15 downloaded from the CCDC.
;
_cell_angle_alpha 80.1640(10)
_cell_angle_beta 76.2550(10)
_cell_angle_gamma 68.3860(10)
_cell_formula_units_Z 4
_cell_length_a 11.6035(8)
_cell_length_b 14.7339(11)
_cell_length_c 15.7485(11)
_cell_measurement_reflns_used 9061
_cell_measurement_temperature 100.0
_cell_measurement_theta_max 32.94
_cell_measurement_theta_min 2.54
_cell_volume 2421.1(3)
_computing_cell_refinement 'SAINT V8.40A (Bruker, 2019)'
_computing_data_reduction 'SAINT V8.40A (Bruker, 2019)'
_computing_molecular_graphics 'Olex2 1.3 (Dolomanov et al., 2009)'
_computing_publication_material 'Olex2 1.3 (Dolomanov et al., 2009)'
_computing_structure_refinement 'SHELXL 2018/3 (Sheldrick, 2015)'
_computing_structure_solution 'SHELXT 2014/5 (Sheldrick, 2014)'
_diffrn_ambient_temperature 100.0
_diffrn_measured_fraction_theta_full 0.999
_diffrn_measured_fraction_theta_max 0.918
_diffrn_measurement_device_type 'Bruker APEX-II CCD'
_diffrn_measurement_method '\f and \w scans'
_diffrn_radiation_type MoK\a
_diffrn_radiation_wavelength 0.71073
_diffrn_reflns_av_R_equivalents 0.0154
_diffrn_reflns_av_unetI/netI 0.0251
_diffrn_reflns_Laue_measured_fraction_full 0.999
_diffrn_reflns_Laue_measured_fraction_max 0.918
_diffrn_reflns_limit_h_max 17
_diffrn_reflns_limit_h_min -17
_diffrn_reflns_limit_k_max 22
_diffrn_reflns_limit_k_min -22
_diffrn_reflns_limit_l_max 23
_diffrn_reflns_limit_l_min -24
_diffrn_reflns_number 32946
_diffrn_reflns_point_group_measured_fraction_full 0.999
_diffrn_reflns_point_group_measured_fraction_max 0.918
_diffrn_reflns_theta_full 25.242
_diffrn_reflns_theta_max 33.189
_diffrn_reflns_theta_min 1.923
_diffrn_source_current 30.0
_diffrn_source_power 1.5
_diffrn_source_voltage 50.0
_diffrn_standards_number 0
_exptl_absorpt_coefficient_mu 1.171
_exptl_absorpt_correction_T_max 0.6487
_exptl_absorpt_correction_T_min 0.5985
_exptl_absorpt_correction_type multi-scan
_exptl_absorpt_process_details
;
SADABS-2016/2 (Bruker,2016/2) was used for absorption correction.
wR2(int) was 0.0573 before and 0.0299 after correction.
The Ratio of minimum to maximum transmission is 0.9226.
The \l/2 correction factor is Not present.
;
_exptl_crystal_colour colourless
_exptl_crystal_colour_primary colourless
_exptl_crystal_density_diffrn 1.764
_exptl_crystal_description parallelpipeds
_exptl_crystal_F_000 1288
_exptl_crystal_size_max 0.36
_exptl_crystal_size_mid 0.33
_exptl_crystal_size_min 0.27
_refine_diff_density_max 0.889
_refine_diff_density_min -0.582
_refine_diff_density_rms 0.066
_refine_ls_extinction_method none
_refine_ls_goodness_of_fit_ref 1.015
_refine_ls_hydrogen_treatment mixed
_refine_ls_matrix_type full
_refine_ls_number_parameters 717
_refine_ls_number_reflns 17011
_refine_ls_number_restraints 0
_refine_ls_restrained_S_all 1.015
_refine_ls_R_factor_all 0.0346
_refine_ls_R_factor_gt 0.0294
_refine_ls_shift/su_max 0.001
_refine_ls_shift/su_mean 0.000
_refine_ls_structure_factor_coef Fsqd
_refine_ls_weighting_details 'w=1/[\s^2^(Fo^2^)+(0.0415P)^2^+0.9753P] where P=(Fo^2^+2Fc^2^)/3'
_refine_ls_weighting_scheme calc
_refine_ls_wR_factor_gt 0.0778
_refine_ls_wR_factor_ref 0.0805
_reflns_Friedel_coverage 0.000
_reflns_number_gt 14928
_reflns_number_total 17011
_reflns_threshold_expression 'I > 2\s(I)'
_cod_data_source_file d1sc04846e2.cif
_cod_data_source_block rad992_0m_a
_cod_database_code 1564937
_shelx_shelxl_version_number 2018/3
_shelx_space_group_comment
;
The symmetry employed for this shelxl refinement is uniquely defined
by the following loop, which should always be used as a source of
symmetry information in preference to the above space-group names.
They are only intended as comments.
;
_shelx_estimated_absorpt_t_max 0.743
_shelx_estimated_absorpt_t_min 0.678
_olex2_refinement_description
;
1. Fixed Uiso
 At 1.2 times of:
  All C(H) groups
2.a Aromatic/amide H refined with riding coordinates:
 C2(H2), C3(H3), C5(H5), C6(H6), C8(H8), C9(H9), C10(H10), C11(H11), C12(H12),
 C14(H14), C15(H15), C16(H16), C17(H17), C18(H18), C2A(H2A), C3A(H3A), C5A(H5A),
  C6A(H6A), C8A(H8A), C9A(H9A), C10A(H10A), C11A(H11A), C12A(H12A), C14A(H14A),
 C15A(H15A), C16A(H16A), C17A(H17A), C18A(H18A)
;
_olex2_submission_special_instructions 'No special instructions were received'

loop_
_space_group_symop_operation_xyz
'x, y, z'
'-x, -y, -z'

loop_
_atom_site_label
_atom_site_type_symbol
_atom_site_fract_x
_atom_site_fract_y
_atom_site_fract_z
_atom_site_U_iso_or_equiv
_atom_site_adp_type
_atom_site_occupancy
_atom_site_site_symmetry_order
_atom_site_calc_flag
_atom_site_refinement_flags_posn
_atom_site_refinement_flags_adp
_atom_site_refinement_flags_occupancy
_atom_site_disorder_assembly
_atom_site_disorder_group
Cu1 Cu 0.65437(2) 0.50178(2) 0.20012(2) 0.01454(3) Uani 1 1 d . . . . .
S1 S 0.90450(3) 0.58979(2) 0.24310(2) 0.02261(7) Uani 1 1 d . . . . .
S2 S 0.74915(3) 0.33520(2) 0.01920(2) 0.01729(6) Uani 1 1 d . . . . .
F1 F 0.96786(9) 0.66070(7) 0.17894(8) 0.0363(2) Uani 1 1 d . . . . .
F2 F 0.87838(8) 0.56005(7) 0.15967(6) 0.02745(18) Uani 1 1 d . . . . .
F3 F 1.03930(8) 0.50672(7) 0.23091(7) 0.02908(19) Uani 1 1 d . . . . .
F4 F 0.93549(10) 0.62431(8) 0.32164(7) 0.0378(2) Uani 1 1 d . . . . .
F5 F 0.77415(9) 0.67832(6) 0.25015(8) 0.0347(2) Uani 1 1 d . . . . .
F6 F 0.77388(9) 0.36828(7) -0.08253(5) 0.02783(18) Uani 1 1 d . . . . .
F7 F 0.69529(10) 0.25981(7) -0.00258(5) 0.02916(19) Uani 1 1 d . . . . .
F8 F 0.61341(8) 0.41676(7) 0.02594(5) 0.02657(17) Uani 1 1 d . . . . .
F9 F 0.80465(9) 0.41337(7) 0.03394(6) 0.02810(18) Uani 1 1 d . . . . .
F10 F 0.88645(9) 0.25625(7) 0.00531(6) 0.0315(2) Uani 1 1 d . . . . .
N1 N 0.72876(10) 0.41184(8) 0.36180(7) 0.01479(17) Uani 1 1 d . . . . .
N2 N 0.75640(10) 0.47494(7) 0.29294(7) 0.01493(18) Uani 1 1 d . . . . .
N3 N 0.67889(10) 0.30670(7) 0.27317(6) 0.01415(17) Uani 1 1 d . . . . .
N4 N 0.68881(10) 0.36033(7) 0.19407(6) 0.01457(17) Uani 1 1 d . . . . .
C1 C 0.83507(12) 0.50915(9) 0.31653(9) 0.0180(2) Uani 1 1 d . . . . .
C2 C 0.85798(13) 0.47070(11) 0.40034(9) 0.0235(3) Uani 1 1 d . . . . .
H2 H 0.909452 0.483806 0.432029 0.028 Uiso 1 1 calc R U . . .
C3 C 0.78825(13) 0.40897(10) 0.42665(8) 0.0201(2) Uani 1 1 d . . . . .
H3 H 0.783022 0.370685 0.481522 0.024 Uiso 1 1 calc R U . . .
C4 C 0.72123(11) 0.29679(9) 0.13368(7) 0.01447(19) Uani 1 1 d . . . . .
C5 C 0.73069(12) 0.20262(9) 0.17191(8) 0.0176(2) Uani 1 1 d . . . . .
H5 H 0.751369 0.145131 0.143580 0.021 Uiso 1 1 calc R U . . .
C6 C 0.70285(12) 0.21252(9) 0.26093(8) 0.0167(2) Uani 1 1 d . . . . .
H6 H 0.700891 0.161210 0.306278 0.020 Uiso 1 1 calc R U . . .
C7 C 0.49484(11) 0.44325(9) 0.35209(8) 0.0157(2) Uani 1 1 d . . . . .
C8 C 0.46025(12) 0.54030(10) 0.37062(8) 0.0180(2) Uani 1 1 d . . . . .
H8 H 0.517207 0.558822 0.392458 0.022 Uiso 1 1 calc R U . . .
C9 C 0.34457(13) 0.61084(11) 0.35802(9) 0.0227(2) Uani 1 1 d . . . . .
H9 H 0.324967 0.676674 0.369415 0.027 Uiso 1 1 calc R U . . .
C10 C 0.25823(13) 0.58471(12) 0.32883(10) 0.0282(3) Uani 1 1 d . . . . .
H10 H 0.179451 0.632333 0.319922 0.034 Uiso 1 1 calc R U . . .
C11 C 0.28871(14) 0.48755(13) 0.31275(11) 0.0311(3) Uani 1 1 d . . . . .
H11 H 0.229466 0.468481 0.294214 0.037 Uiso 1 1 calc R U . . .
C12 C 0.40504(13) 0.41868(11) 0.32369(10) 0.0241(3) Uani 1 1 d . . . . .
H12 H 0.424509 0.353092 0.311639 0.029 Uiso 1 1 calc R U . . .
C13 C 0.63167(12) 0.27960(9) 0.44414(8) 0.0169(2) Uani 1 1 d . . . . .
C14 C 0.74212(14) 0.20090(10) 0.45690(9) 0.0230(2) Uani 1 1 d . . . . .
H14 H 0.818466 0.196102 0.416033 0.028 Uiso 1 1 calc R U . . .
C15 C 0.74297(16) 0.12954(11) 0.52787(10) 0.0292(3) Uani 1 1 d . . . . .
H15 H 0.818757 0.076532 0.534221 0.035 Uiso 1 1 calc R U . . .
C16 C 0.63309(17) 0.13625(12) 0.58893(9) 0.0301(3) Uani 1 1 d . . . . .
H16 H 0.633229 0.087991 0.637401 0.036 Uiso 1 1 calc R U . . .
C17 C 0.52267(16) 0.21388(12) 0.57898(9) 0.0271(3) Uani 1 1 d . . . . .
H17 H 0.447405 0.219181 0.621201 0.033 Uiso 1 1 calc R U . . .
C18 C 0.52186(13) 0.28427(10) 0.50706(8) 0.0202(2) Uani 1 1 d . . . . .
H18 H 0.445301 0.336383 0.500649 0.024 Uiso 1 1 calc R U . . .
C19 C 0.57172(13) 0.64743(9) 0.17223(9) 0.0211(2) Uani 1 1 d . . . . .
H19A H 0.6335(18) 0.6729(14) 0.1369(13) 0.026(5) Uiso 1 1 d . . . . .
H19B H 0.5310(19) 0.6710(14) 0.2281(13) 0.027(5) Uiso 1 1 d . . . . .
C20 C 0.52334(13) 0.59721(10) 0.13290(9) 0.0224(2) Uani 1 1 d . . . . .
H20A H 0.4495(18) 0.5847(14) 0.1608(12) 0.024(4) Uiso 1 1 d . . . . .
H20B H 0.5502(19) 0.5894(15) 0.0732(14) 0.033(5) Uiso 1 1 d . . . . .
B1 B 0.63030(13) 0.36059(10) 0.36092(8) 0.0145(2) Uani 1 1 d . . . . .
Cu1A Cu 0.17179(2) 0.14730(2) 0.25334(2) 0.01616(4) Uani 1 1 d . . . . .
S1A S 0.06226(3) -0.06902(2) 0.25583(2) 0.01911(6) Uani 1 1 d . . . . .
S2A S 0.19119(4) 0.19294(3) 0.47983(2) 0.02876(8) Uani 1 1 d . . . . .
F1A F -0.07635(8) -0.07042(8) 0.29048(6) 0.0308(2) Uani 1 1 d . . . . .
F2A F 0.03342(8) 0.00707(7) 0.32485(6) 0.02624(17) Uani 1 1 d . . . . .
F3A F 0.10742(9) -0.15672(7) 0.32766(6) 0.03063(19) Uani 1 1 d . . . . .
F4A F 0.08206(8) -0.14540(7) 0.18944(6) 0.02681(18) Uani 1 1 d . . . . .
F5A F 0.00793(8) 0.01851(6) 0.18607(6) 0.02375(16) Uani 1 1 d . . . . .
F6A F 0.07445(11) 0.24147(10) 0.55292(7) 0.0466(3) Uani 1 1 d . . . . .
F7A F 0.26990(11) 0.23931(10) 0.51644(7) 0.0457(3) Uani 1 1 d . . . . .
F8A F 0.14542(10) 0.28981(8) 0.41734(7) 0.0367(2) Uani 1 1 d . . . . .
F9A F 0.10359(10) 0.15016(9) 0.44786(7) 0.0389(3) Uani 1 1 d . . . . .
F10A F 0.22946(13) 0.09896(10) 0.54702(7) 0.0509(3) Uani 1 1 d . . . . .
N1A N 0.37465(9) -0.01428(7) 0.18095(6) 0.01351(17) Uani 1 1 d . . . . .
N2A N 0.24932(9) 0.01108(8) 0.21657(7) 0.01415(17) Uani 1 1 d . . . . .
N3A N 0.42781(10) 0.08180(8) 0.27451(7) 0.01536(18) Uani 1 1 d . . . . .
N4A N 0.30926(10) 0.12680(8) 0.31906(7) 0.01698(19) Uani 1 1 d . . . . .
C1A C 0.21901(11) -0.06811(9) 0.21587(8) 0.0151(2) Uani 1 1 d . . . . .
C2A C 0.32216(12) -0.14478(9) 0.17949(9) 0.0180(2) Uani 1 1 d . . . . .
H2A H 0.325228 -0.208101 0.171346 0.022 Uiso 1 1 calc R U . . .
C3A C 0.41921(11) -0.10677(9) 0.15799(8) 0.0167(2) Uani 1 1 d . . . . .
H3A H 0.503771 -0.140515 0.131310 0.020 Uiso 1 1 calc R U . . .
C4A C 0.32366(13) 0.13809(10) 0.39793(8) 0.0203(2) Uani 1 1 d . . . . .
C5A C 0.45008(14) 0.10200(11) 0.40578(9) 0.0237(3) Uani 1 1 d . . . . .
H5A H 0.484927 0.101694 0.454704 0.028 Uiso 1 1 calc R U . . .
C6A C 0.51278(13) 0.06672(10) 0.32536(8) 0.0193(2) Uani 1 1 d . . . . .
H6A H 0.601608 0.036648 0.308626 0.023 Uiso 1 1 calc R U . . .
C7A C 0.36868(11) 0.16505(9) 0.12558(7) 0.01430(19) Uani 1 1 d . . . . .
C8A C 0.29982(12) 0.17065(9) 0.06149(8) 0.0172(2) Uani 1 1 d . . . . .
H8A H 0.297524 0.111917 0.045890 0.021 Uiso 1 1 calc R U . . .
C9A C 0.23463(14) 0.26040(10) 0.02011(9) 0.0229(2) Uani 1 1 d . . . . .
H9A H 0.187581 0.262221 -0.022351 0.027 Uiso 1 1 calc R U . . .
C10A C 0.23840(15) 0.34719(10) 0.04090(9) 0.0257(3) Uani 1 1 d . . . . .
H10A H 0.192302 0.408468 0.013952 0.031 Uiso 1 1 calc R U . . .
C11A C 0.31027(15) 0.34346(10) 0.10149(9) 0.0244(3) Uani 1 1 d . . . . .
H11A H 0.315932 0.402150 0.114461 0.029 Uiso 1 1 calc R U . . .
C12A C 0.37391(13) 0.25367(9) 0.14313(8) 0.0193(2) Uani 1 1 d . . . . .
H12A H 0.422246 0.252295 0.184596 0.023 Uiso 1 1 calc R U . . .
C13A C 0.59115(11) 0.01537(9) 0.13284(8) 0.0151(2) Uani 1 1 d . . . . .
C14A C 0.67407(12) -0.06977(10) 0.17087(9) 0.0201(2) Uani 1 1 d . . . . .
H14A H 0.641318 -0.103595 0.222220 0.024 Uiso 1 1 calc R U . . .
C15A C 0.80223(13) -0.10571(10) 0.13554(10) 0.0238(3) Uani 1 1 d . . . . .
H15A H 0.855751 -0.162939 0.163113 0.029 Uiso 1 1 calc R U . . .
C16A C 0.85250(12) -0.05818(10) 0.05987(10) 0.0235(3) Uani 1 1 d . . . . .
H16A H 0.940316 -0.082211 0.036021 0.028 Uiso 1 1 calc R U . . .
C17A C 0.77332(12) 0.02446(10) 0.01969(8) 0.0198(2) Uani 1 1 d . . . . .
H17A H 0.806574 0.056657 -0.032601 0.024 Uiso 1 1 calc R U . . .
C18A C 0.64444(11) 0.06068(9) 0.05591(8) 0.0158(2) Uani 1 1 d . . . . .
H18A H 0.591491 0.117591 0.027593 0.019 Uiso 1 1 calc R U . . .
C19A C 0.00742(13) 0.22406(11) 0.21084(11) 0.0268(3) Uani 1 1 d . . . . .
H19C H -0.051(2) 0.1977(17) 0.2425(15) 0.043(6) Uiso 1 1 d . . . . .
H19D H 0.026(2) 0.2239(16) 0.1475(15) 0.039(6) Uiso 1 1 d . . . . .
C20A C 0.03979(15) 0.28304(11) 0.25078(12) 0.0294(3) Uani 1 1 d . . . . .
H20C H 0.008(2) 0.2923(15) 0.3055(14) 0.032(5) Uiso 1 1 d . . . . .
H20D H 0.082(2) 0.3208(18) 0.2222(16) 0.050(7) Uiso 1 1 d . . . . .
B1A B 0.44360(12) 0.06219(10) 0.17526(8) 0.0136(2) Uani 1 1 d . . . . .

loop_
_atom_site_aniso_label
_atom_site_aniso_U_11
_atom_site_aniso_U_22
_atom_site_aniso_U_33
_atom_site_aniso_U_23
_atom_site_aniso_U_13
_atom_site_aniso_U_12
Cu1 0.01583(7) 0.01157(7) 0.01603(7) -0.00178(5) -0.00443(5) -0.00337(5)
S1 0.01615(13) 0.01568(14) 0.03691(18) -0.00272(12) -0.00371(12) -0.00722(11)
S2 0.02038(14) 0.01778(13) 0.01358(12) -0.00347(10) -0.00247(10) -0.00596(11)
F1 0.0254(4) 0.0229(4) 0.0596(6) 0.0039(4) -0.0009(4) -0.0148(4)
F2 0.0266(4) 0.0304(5) 0.0272(4) 0.0040(3) -0.0045(3) -0.0152(4)
F3 0.0142(4) 0.0230(4) 0.0475(5) -0.0011(4) -0.0043(3) -0.0053(3)
F4 0.0393(5) 0.0356(5) 0.0523(6) -0.0143(5) -0.0078(5) -0.0246(4)
F5 0.0206(4) 0.0158(4) 0.0607(6) -0.0008(4) -0.0012(4) -0.0033(3)
F6 0.0384(5) 0.0307(5) 0.0127(3) -0.0015(3) -0.0016(3) -0.0122(4)
F7 0.0482(6) 0.0305(5) 0.0191(4) -0.0057(3) -0.0093(4) -0.0221(4)
F8 0.0256(4) 0.0274(4) 0.0195(4) -0.0024(3) -0.0077(3) 0.0014(3)
F9 0.0403(5) 0.0315(5) 0.0215(4) 0.0003(3) -0.0045(3) -0.0248(4)
F10 0.0240(4) 0.0345(5) 0.0224(4) -0.0057(4) 0.0021(3) 0.0030(4)
N1 0.0153(4) 0.0158(4) 0.0144(4) -0.0024(3) -0.0035(3) -0.0057(4)
N2 0.0146(4) 0.0130(4) 0.0182(4) -0.0023(3) -0.0031(3) -0.0054(3)
N3 0.0163(4) 0.0137(4) 0.0134(4) -0.0013(3) -0.0027(3) -0.0063(3)
N4 0.0165(4) 0.0140(4) 0.0135(4) -0.0022(3) -0.0030(3) -0.0051(4)
C1 0.0154(5) 0.0164(5) 0.0241(6) -0.0054(4) -0.0037(4) -0.0061(4)
C2 0.0245(6) 0.0284(7) 0.0244(6) -0.0072(5) -0.0084(5) -0.0124(5)
C3 0.0226(6) 0.0247(6) 0.0166(5) -0.0048(4) -0.0058(4) -0.0097(5)
C4 0.0155(5) 0.0154(5) 0.0136(5) -0.0030(4) -0.0034(4) -0.0054(4)
C5 0.0217(6) 0.0152(5) 0.0189(5) -0.0039(4) -0.0051(4) -0.0078(4)
C6 0.0207(5) 0.0145(5) 0.0176(5) -0.0013(4) -0.0049(4) -0.0085(4)
C7 0.0152(5) 0.0185(5) 0.0138(5) -0.0027(4) -0.0023(4) -0.0061(4)
C8 0.0162(5) 0.0203(6) 0.0170(5) -0.0054(4) -0.0012(4) -0.0051(4)
C9 0.0195(6) 0.0227(6) 0.0206(6) -0.0044(5) -0.0007(4) -0.0021(5)
C10 0.0171(6) 0.0344(8) 0.0267(7) -0.0053(6) -0.0058(5) 0.0005(5)
C11 0.0197(6) 0.0399(9) 0.0369(8) -0.0095(7) -0.0120(6) -0.0072(6)
C12 0.0205(6) 0.0265(7) 0.0289(6) -0.0079(5) -0.0077(5) -0.0080(5)
C13 0.0222(5) 0.0175(5) 0.0140(5) -0.0012(4) -0.0051(4) -0.0092(4)
C14 0.0277(7) 0.0210(6) 0.0196(6) -0.0007(5) -0.0080(5) -0.0060(5)
C15 0.0402(8) 0.0235(7) 0.0246(6) 0.0008(5) -0.0162(6) -0.0070(6)
C16 0.0527(10) 0.0280(7) 0.0195(6) 0.0074(5) -0.0158(6) -0.0237(7)
C17 0.0383(8) 0.0356(8) 0.0163(5) 0.0008(5) -0.0054(5) -0.0242(7)
C18 0.0249(6) 0.0242(6) 0.0165(5) -0.0028(4) -0.0039(4) -0.0139(5)
C19 0.0222(6) 0.0137(5) 0.0230(6) -0.0005(4) -0.0044(5) -0.0015(4)
C20 0.0217(6) 0.0198(6) 0.0219(6) -0.0001(5) -0.0078(5) -0.0013(5)
B1 0.0158(5) 0.0162(6) 0.0131(5) -0.0015(4) -0.0033(4) -0.0070(4)
Cu1A 0.01411(7) 0.01534(7) 0.01899(7) -0.00524(5) -0.00142(5) -0.00448(5)
S1A 0.01686(13) 0.02341(15) 0.02004(13) -0.00075(11) -0.00224(10) -0.01164(11)
S2A 0.03057(18) 0.0429(2) 0.01927(14) -0.01395(14) 0.00620(12) -0.02186(16)
F1A 0.0197(4) 0.0450(6) 0.0324(4) -0.0044(4) 0.0023(3) -0.0207(4)
F2A 0.0222(4) 0.0365(5) 0.0229(4) -0.0105(3) 0.0033(3) -0.0147(4)
F3A 0.0320(5) 0.0331(5) 0.0305(4) 0.0122(4) -0.0076(4) -0.0211(4)
F4A 0.0237(4) 0.0294(4) 0.0352(4) -0.0096(4) -0.0041(3) -0.0162(3)
F5A 0.0168(3) 0.0271(4) 0.0263(4) 0.0013(3) -0.0064(3) -0.0067(3)
F6A 0.0404(6) 0.0730(8) 0.0324(5) -0.0315(5) 0.0183(4) -0.0303(6)
F7A 0.0402(6) 0.0758(8) 0.0361(5) -0.0355(5) 0.0047(4) -0.0310(6)
F8A 0.0334(5) 0.0355(5) 0.0371(5) -0.0161(4) 0.0057(4) -0.0091(4)
F9A 0.0320(5) 0.0591(7) 0.0368(5) -0.0254(5) 0.0122(4) -0.0309(5)
F10A 0.0618(8) 0.0672(8) 0.0192(4) 0.0013(5) 0.0075(5) -0.0285(7)
N1A 0.0129(4) 0.0133(4) 0.0148(4) -0.0011(3) -0.0023(3) -0.0053(3)
N2A 0.0128(4) 0.0149(4) 0.0151(4) -0.0018(3) -0.0015(3) -0.0057(3)
N3A 0.0157(4) 0.0177(5) 0.0148(4) -0.0019(3) -0.0023(3) -0.0083(4)
N4A 0.0182(5) 0.0202(5) 0.0143(4) -0.0045(4) 0.0006(3) -0.0095(4)
C1A 0.0141(5) 0.0153(5) 0.0172(5) -0.0002(4) -0.0034(4) -0.0070(4)
C2A 0.0176(5) 0.0129(5) 0.0249(6) -0.0017(4) -0.0053(4) -0.0062(4)
C3A 0.0157(5) 0.0139(5) 0.0210(5) -0.0030(4) -0.0039(4) -0.0047(4)
C4A 0.0251(6) 0.0259(6) 0.0146(5) -0.0046(4) 0.0005(4) -0.0153(5)
C5A 0.0286(7) 0.0318(7) 0.0171(5) -0.0028(5) -0.0060(5) -0.0165(6)
C6A 0.0207(6) 0.0232(6) 0.0185(5) -0.0010(4) -0.0060(4) -0.0116(5)
C7A 0.0149(5) 0.0135(5) 0.0143(5) -0.0021(4) -0.0001(4) -0.0059(4)
C8A 0.0216(5) 0.0146(5) 0.0163(5) -0.0011(4) -0.0042(4) -0.0071(4)
C9A 0.0277(6) 0.0204(6) 0.0204(6) 0.0027(5) -0.0086(5) -0.0075(5)
C10A 0.0330(7) 0.0154(6) 0.0238(6) 0.0028(5) -0.0046(5) -0.0053(5)
C11A 0.0348(7) 0.0140(5) 0.0241(6) -0.0028(5) -0.0025(5) -0.0094(5)
C12A 0.0247(6) 0.0159(5) 0.0194(5) -0.0029(4) -0.0031(4) -0.0095(5)
C13A 0.0148(5) 0.0141(5) 0.0178(5) -0.0034(4) -0.0025(4) -0.0060(4)
C14A 0.0181(5) 0.0164(5) 0.0270(6) -0.0001(5) -0.0064(5) -0.0068(4)
C15A 0.0180(6) 0.0176(6) 0.0366(7) -0.0043(5) -0.0084(5) -0.0043(5)
C16A 0.0146(5) 0.0247(6) 0.0330(7) -0.0135(5) -0.0010(5) -0.0062(5)
C17A 0.0183(5) 0.0237(6) 0.0193(5) -0.0085(5) 0.0015(4) -0.0097(5)
C18A 0.0162(5) 0.0170(5) 0.0157(5) -0.0056(4) -0.0009(4) -0.0069(4)
C19A 0.0167(6) 0.0263(7) 0.0331(7) -0.0036(6) -0.0055(5) -0.0018(5)
C20A 0.0216(6) 0.0196(6) 0.0412(9) -0.0091(6) -0.0017(6) -0.0002(5)
B1A 0.0140(5) 0.0142(5) 0.0138(5) -0.0019(4) -0.0018(4) -0.0066(4)

loop_
_atom_type_symbol
_atom_type_description
_atom_type_scat_dispersion_real
_atom_type_scat_dispersion_imag
_atom_type_scat_source
C C 0.0033 0.0016 'International Tables Vol C Tables 4.2.6.8 and 6.1.1.4'
H H 0.0000 0.0000 'International Tables Vol C Tables 4.2.6.8 and 6.1.1.4'
B B 0.0013 0.0007 'International Tables Vol C Tables 4.2.6.8 and 6.1.1.4'
Cu Cu 0.3201 1.2651 'International Tables Vol C Tables 4.2.6.8 and 6.1.1.4'
F F 0.0171 0.0103 'International Tables Vol C Tables 4.2.6.8 and 6.1.1.4'
N N 0.0061 0.0033 'International Tables Vol C Tables 4.2.6.8 and 6.1.1.4'
S S 0.1246 0.1234 'International Tables Vol C Tables 4.2.6.8 and 6.1.1.4'

loop_
_geom_angle_atom_site_label_1
_geom_angle_atom_site_label_2
_geom_angle_atom_site_label_3
_geom_angle
_geom_angle_site_symmetry_1
_geom_angle_site_symmetry_3
_geom_angle_publ_flag
N2 Cu1 C19 110.98(5) . . ?
N2 Cu1 C20 149.44(5) . . ?
N4 Cu1 N2 93.05(4) . . ?
N4 Cu1 C19 155.78(5) . . ?
N4 Cu1 C20 116.21(5) . . ?
C19 Cu1 C20 39.59(6) . . ?
F1 S1 F3 87.63(5) . . ?
F1 S1 F5 88.02(5) . . ?
F1 S1 C1 179.05(6) . . ?
F2 S1 F1 87.80(6) . . ?
F2 S1 F3 89.69(5) . . ?
F2 S1 F5 89.94(6) . . ?
F2 S1 C1 92.91(5) . . ?
F3 S1 F5 175.65(5) . . ?
F3 S1 C1 91.73(5) . . ?
F4 S1 F1 88.05(6) . . ?
F4 S1 F2 175.85(6) . . ?
F4 S1 F3 89.97(6) . . ?
F4 S1 F5 90.08(6) . . ?
F4 S1 C1 91.23(6) . . ?
F5 S1 C1 92.62(6) . . ?
F6 S2 F8 87.83(5) . . ?
F6 S2 C4 179.44(5) . . ?
F7 S2 F6 87.95(5) . . ?
F7 S2 F8 89.93(5) . . ?
F7 S2 F9 175.97(5) . . ?
F7 S2 F10 90.01(6) . . ?
F7 S2 C4 91.53(5) . . ?
F8 S2 C4 92.36(5) . . ?
F9 S2 F6 88.03(5) . . ?
F9 S2 F8 89.79(5) . . ?
F9 S2 C4 92.50(5) . . ?
F10 S2 F6 88.11(5) . . ?
F10 S2 F8 175.94(5) . . ?
F10 S2 F9 89.98(6) . . ?
F10 S2 C4 91.69(5) . . ?
N2 N1 B1 120.67(9) . . ?
C3 N1 N2 109.87(10) . . ?
C3 N1 B1 129.27(10) . . ?
N1 N2 Cu1 113.98(7) . . ?
C1 N2 Cu1 139.69(9) . . ?
C1 N2 N1 105.59(10) . . ?
N4 N3 B1 119.52(9) . . ?
C6 N3 N4 109.75(10) . . ?
C6 N3 B1 130.39(10) . . ?
N3 N4 Cu1 115.04(7) . . ?
C4 N4 Cu1 139.33(8) . . ?
C4 N4 N3 105.63(10) . . ?
N2 C1 S1 121.54(10) . . ?
N2 C1 C2 111.90(11) . . ?
C2 C1 S1 126.49(10) . . ?
C1 C2 H2 128.2 . . ?
C3 C2 C1 103.67(11) . . ?
C3 C2 H2 128.2 . . ?
N1 C3 C2 108.97(12) . . ?
N1 C3 H3 125.5 . . ?
C2 C3 H3 125.5 . . ?
N4 C4 S2 121.10(9) . . ?
N4 C4 C5 111.92(10) . . ?
C5 C4 S2 126.98(9) . . ?
C4 C5 H5 128.2 . . ?
C6 C5 C4 103.54(10) . . ?
C6 C5 H5 128.2 . . ?
N3 C6 C5 109.15(11) . . ?
N3 C6 H6 125.4 . . ?
C5 C6 H6 125.4 . . ?
C8 C7 C12 116.70(12) . . ?
C8 C7 B1 123.75(10) . . ?
C12 C7 B1 119.55(11) . . ?
C7 C8 H8 119.0 . . ?
C9 C8 C7 122.03(12) . . ?
C9 C8 H8 119.0 . . ?
C8 C9 H9 120.0 . . ?
C10 C9 C8 119.96(13) . . ?
C10 C9 H9 120.0 . . ?
C9 C10 H10 120.4 . . ?
C9 C10 C11 119.11(13) . . ?
C11 C10 H10 120.4 . . ?
C10 C11 H11 119.8 . . ?
C12 C11 C10 120.34(13) . . ?
C12 C11 H11 119.8 . . ?
C7 C12 H12 119.1 . . ?
C11 C12 C7 121.80(13) . . ?
C11 C12 H12 119.1 . . ?
C14 C13 B1 121.85(11) . . ?
C18 C13 C14 116.82(12) . . ?
C18 C13 B1 121.33(12) . . ?
C13 C14 H14 119.0 . . ?
C15 C14 C13 121.97(14) . . ?
C15 C14 H14 119.0 . . ?
C14 C15 H15 120.1 . . ?
C16 C15 C14 119.84(15) . . ?
C16 C15 H15 120.1 . . ?
C15 C16 H16 120.2 . . ?
C15 C16 C17 119.67(13) . . ?
C17 C16 H16 120.2 . . ?
C16 C17 H17 119.9 . . ?
C16 C17 C18 120.26(14) . . ?
C18 C17 H17 119.9 . . ?
C13 C18 H18 119.3 . . ?
C17 C18 C13 121.43(14) . . ?
C17 C18 H18 119.3 . . ?
Cu1 C19 H19A 108.7(12) . . ?
Cu1 C19 H19B 103.9(12) . . ?
H19A C19 H19B 118.9(16) . . ?
C20 C19 Cu1 70.31(8) . . ?
C20 C19 H19A 117.9(11) . . ?
C20 C19 H19B 121.3(12) . . ?
Cu1 C20 H20A 103.3(12) . . ?
Cu1 C20 H20B 110.0(13) . . ?
C19 C20 Cu1 70.10(8) . . ?
C19 C20 H20A 120.5(11) . . ?
C19 C20 H20B 120.3(13) . . ?
H20A C20 H20B 117.3(17) . . ?
N1 B1 N3 106.20(9) . . ?
N1 B1 C7 109.61(10) . . ?
N1 B1 C13 109.15(9) . . ?
N3 B1 C7 106.25(9) . . ?
N3 B1 C13 108.92(10) . . ?
C13 B1 C7 116.22(10) . . ?
N2A Cu1A N4A 92.30(4) . . ?
N2A Cu1A C19A 112.86(5) . . ?
N2A Cu1A C20A 151.59(6) . . ?
N4A Cu1A C19A 154.79(6) . . ?
N4A Cu1A C20A 115.99(6) . . ?
C20A Cu1A C19A 39.00(6) . . ?
F1A S1A F2A 87.97(5) . . ?
F1A S1A F3A 88.31(5) . . ?
F1A S1A F4A 88.25(5) . . ?
F1A S1A F5A 87.92(5) . . ?
F1A S1A C1A 179.46(6) . . ?
F2A S1A C1A 92.56(5) . . ?
F3A S1A F2A 89.93(5) . . ?
F3A S1A F4A 89.77(5) . . ?
F3A S1A F5A 176.23(5) . . ?
F3A S1A C1A 91.77(5) . . ?
F4A S1A F2A 176.22(5) . . ?
F4A S1A F5A 89.99(5) . . ?
F4A S1A C1A 91.21(5) . . ?
F5A S1A F2A 90.06(5) . . ?
F5A S1A C1A 92.00(5) . . ?
F6A S2A F9A 87.89(6) . . ?
F6A S2A F10A 88.35(7) . . ?
F6A S2A C4A 179.57(6) . . ?
F7A S2A F6A 88.07(6) . . ?
F7A S2A F8A 89.80(7) . . ?
F7A S2A F9A 175.96(6) . . ?
F7A S2A F10A 90.16(7) . . ?
F7A S2A C4A 91.56(6) . . ?
F8A S2A F6A 88.00(7) . . ?
F8A S2A F9A 89.80(6) . . ?
F8A S2A F10A 176.35(6) . . ?
F8A S2A C4A 92.23(6) . . ?
F9A S2A C4A 92.48(6) . . ?
F10A S2A F9A 89.98(7) . . ?
F10A S2A C4A 91.42(7) . . ?
N2A N1A B1A 119.01(9) . . ?
C3A N1A N2A 109.84(10) . . ?
C3A N1A B1A 131.12(10) . . ?
N1A N2A Cu1A 113.70(7) . . ?
C1A N2A Cu1A 140.69(8) . . ?
C1A N2A N1A 105.60(10) . . ?
N4A N3A B1A 118.04(9) . . ?
C6A N3A N4A 109.81(10) . . ?
C6A N3A B1A 132.06(10) . . ?
N3A N4A Cu1A 114.13(7) . . ?
C4A N4A Cu1A 140.06(9) . . ?
C4A N4A N3A 105.65(10) . . ?
N2A C1A S1A 121.83(9) . . ?
N2A C1A C2A 111.94(10) . . ?
C2A C1A S1A 126.22(9) . . ?
C1A C2A H2A 128.3 . . ?
C3A C2A C1A 103.47(10) . . ?
C3A C2A H2A 128.3 . . ?
N1A C3A C2A 109.13(11) . . ?
N1A C3A H3A 125.4 . . ?
C2A C3A H3A 125.4 . . ?
N4A C4A S2A 121.37(10) . . ?
N4A C4A C5A 111.95(11) . . ?
C5A C4A S2A 126.68(10) . . ?
C4A C5A H5A 128.3 . . ?
C6A C5A C4A 103.44(11) . . ?
C6A C5A H5A 128.3 . . ?
N3A C6A C5A 109.15(12) . . ?
N3A C6A H6A 125.4 . . ?
C5A C6A H6A 125.4 . . ?
C8A C7A C12A 116.84(11) . . ?
C8A C7A B1A 122.57(10) . . ?
C12A C7A B1A 120.55(10) . . ?
C7A C8A H8A 119.2 . . ?
C9A C8A C7A 121.60(11) . . ?
C9A C8A H8A 119.2 . . ?
C8A C9A H9A 119.9 . . ?
C10A C9A C8A 120.16(12) . . ?
C10A C9A H9A 119.9 . . ?
C9A C10A H10A 120.3 . . ?
C9A C10A C11A 119.41(13) . . ?
C11A C10A H10A 120.3 . . ?
C10A C11A H11A 120.0 . . ?
C10A C11A C12A 120.00(12) . . ?
C12A C11A H11A 120.0 . . ?
C7A C12A H12A 119.1 . . ?
C11A C12A C7A 121.89(12) . . ?
C11A C12A H12A 119.1 . . ?
C14A C13A B1A 123.10(11) . . ?
C18A C13A C14A 116.38(11) . . ?
C18A C13A B1A 120.49(11) . . ?
C13A C14A H14A 119.0 . . ?
C15A C14A C13A 121.97(12) . . ?
C15A C14A H14A 119.0 . . ?
C14A C15A H15A 119.9 . . ?
C14A C15A C16A 120.22(13) . . ?
C16A C15A H15A 119.9 . . ?
C15A C16A H16A 120.3 . . ?
C17A C16A C15A 119.36(12) . . ?
C17A C16A H16A 120.3 . . ?
C16A C17A H17A 119.9 . . ?
C16A C17A C18A 120.15(12) . . ?
C18A C17A H17A 119.9 . . ?
C13A C18A H18A 119.1 . . ?
C17A C18A C13A 121.90(12) . . ?
C17A C18A H18A 119.1 . . ?
Cu1A C19A H19C 106.6(14) . . ?
Cu1A C19A H19D 106.7(13) . . ?
H19C C19A H19D 118.8(19) . . ?
C20A C19A Cu1A 70.19(9) . . ?
C20A C19A H19C 117.7(14) . . ?
C20A C19A H19D 121.4(13) . . ?
Cu1A C20A H20C 104.6(14) . . ?
Cu1A C20A H20D 103.9(16) . . ?
C19A C20A Cu1A 70.81(9) . . ?
C19A C20A H20C 119.8(14) . . ?
C19A C20A H20D 123.0(16) . . ?
H20C C20A H20D 116(2) . . ?
N1A B1A N3A 104.80(9) . . ?
N1A B1A C7A 109.71(9) . . ?
N1A B1A C13A 110.11(9) . . ?
N3A B1A C7A 106.77(9) . . ?
N3A B1A C13A 110.05(9) . . ?
C13A B1A C7A 114.87(10) . . ?

loop_
_geom_bond_atom_site_label_1
_geom_bond_atom_site_label_2
_geom_bond_distance
_geom_bond_site_symmetry_2
_geom_bond_publ_flag
Cu1 N2 1.9937(10) . ?
Cu1 N4 1.9870(10) . ?
Cu1 C19 2.0199(13) . ?
Cu1 C20 2.0225(13) . ?
S1 F1 1.5828(10) . ?
S1 F2 1.5792(10) . ?
S1 F3 1.5839(9) . ?
S1 F4 1.5744(11) . ?
S1 F5 1.5867(9) . ?
S1 C1 1.7864(13) . ?
S2 F6 1.5825(9) . ?
S2 F7 1.5765(9) . ?
S2 F8 1.5830(9) . ?
S2 F9 1.5824(9) . ?
S2 F10 1.5796(9) . ?
S2 C4 1.7846(12) . ?
N1 N2 1.3612(14) . ?
N1 C3 1.3491(15) . ?
N1 B1 1.5881(16) . ?
N2 C1 1.3377(15) . ?
N3 N4 1.3608(14) . ?
N3 C6 1.3497(15) . ?
N3 B1 1.5916(16) . ?
N4 C4 1.3405(15) . ?
C1 C2 1.3907(19) . ?
C2 H2 0.9500 . ?
C2 C3 1.3812(19) . ?
C3 H3 0.9500 . ?
C4 C5 1.3906(17) . ?
C5 H5 0.9500 . ?
C5 C6 1.3825(17) . ?
C6 H6 0.9500 . ?
C7 C8 1.3982(17) . ?
C7 C12 1.4040(17) . ?
C7 B1 1.6152(18) . ?
C8 H8 0.9500 . ?
C8 C9 1.3963(18) . ?
C9 H9 0.9500 . ?
C9 C10 1.388(2) . ?
C10 H10 0.9500 . ?
C10 C11 1.395(2) . ?
C11 H11 0.9500 . ?
C11 C12 1.387(2) . ?
C12 H12 0.9500 . ?
C13 C14 1.4054(19) . ?
C13 C18 1.4032(18) . ?
C13 B1 1.6134(18) . ?
C14 H14 0.9500 . ?
C14 C15 1.397(2) . ?
C15 H15 0.9500 . ?
C15 C16 1.385(2) . ?
C16 H16 0.9500 . ?
C16 C17 1.389(2) . ?
C17 H17 0.9500 . ?
C17 C18 1.3983(19) . ?
C18 H18 0.9500 . ?
C19 H19A 0.95(2) . ?
C19 H19B 0.95(2) . ?
C19 C20 1.369(2) . ?
C20 H20A 0.933(19) . ?
C20 H20B 0.93(2) . ?
Cu1A N2A 1.9980(10) . ?
Cu1A N4A 2.0075(11) . ?
Cu1A C19A 2.0307(14) . ?
Cu1A C20A 2.0230(15) . ?
S1A F1A 1.5775(9) . ?
S1A F2A 1.5866(9) . ?
S1A F3A 1.5834(9) . ?
S1A F4A 1.5843(9) . ?
S1A F5A 1.5855(9) . ?
S1A C1A 1.7821(12) . ?
S2A F6A 1.5804(10) . ?
S2A F7A 1.5741(10) . ?
S2A F8A 1.5804(12) . ?
S2A F9A 1.5836(10) . ?
S2A F10A 1.5824(13) . ?
S2A C4A 1.7828(14) . ?
N1A N2A 1.3612(14) . ?
N1A C3A 1.3475(15) . ?
N1A B1A 1.5853(16) . ?
N2A C1A 1.3393(15) . ?
N3A N4A 1.3611(14) . ?
N3A C6A 1.3476(16) . ?
N3A B1A 1.5935(16) . ?
N4A C4A 1.3371(15) . ?
C1A C2A 1.3914(17) . ?
C2A H2A 0.9500 . ?
C2A C3A 1.3838(17) . ?
C3A H3A 0.9500 . ?
C4A C5A 1.392(2) . ?
C5A H5A 0.9500 . ?
C5A C6A 1.3828(19) . ?
C6A H6A 0.9500 . ?
C7A C8A 1.4037(17) . ?
C7A C12A 1.4052(16) . ?
C7A B1A 1.6162(18) . ?
C8A H8A 0.9500 . ?
C8A C9A 1.3959(18) . ?
C9A H9A 0.9500 . ?
C9A C10A 1.391(2) . ?
C10A H10A 0.9500 . ?
C10A C11A 1.391(2) . ?
C11A H11A 0.9500 . ?
C11A C12A 1.3926(19) . ?
C12A H12A 0.9500 . ?
C13A C14A 1.4094(18) . ?
C13A C18A 1.4026(17) . ?
C13A B1A 1.6116(17) . ?
C14A H14A 0.9500 . ?
C14A C15A 1.3889(19) . ?
C15A H15A 0.9500 . ?
C15A C16A 1.391(2) . ?
C16A H16A 0.9500 . ?
C16A C17A 1.384(2) . ?
C17A H17A 0.9500 . ?
C17A C18A 1.3991(17) . ?
C18A H18A 0.9500 . ?
C19A H19C 0.91(2) . ?
C19A H19D 0.97(2) . ?
C19A C20A 1.353(2) . ?
C20A H20C 0.87(2) . ?
C20A H20D 0.88(3) . ?

loop_
_geom_torsion_atom_site_label_1
_geom_torsion_atom_site_label_2
_geom_torsion_atom_site_label_3
_geom_torsion_atom_site_label_4
_geom_torsion
_geom_torsion_site_symmetry_1
_geom_torsion_site_symmetry_2
_geom_torsion_site_symmetry_3
_geom_torsion_site_symmetry_4
_geom_torsion_publ_flag
Cu1 N2 C1 S1 -15.01(19) . . . . ?
Cu1 N2 C1 C2 167.82(11) . . . . ?
Cu1 N4 C4 S2 1.33(18) . . . . ?
Cu1 N4 C4 C5 -179.47(10) . . . . ?
S1 C1 C2 C3 -176.38(10) . . . . ?
S2 C4 C5 C6 178.52(9) . . . . ?
F2 S1 C1 N2 -19.20(11) . . . . ?
F2 S1 C1 C2 157.53(12) . . . . ?
F3 S1 C1 N2 -108.98(11) . . . . ?
F3 S1 C1 C2 67.75(13) . . . . ?
F4 S1 C1 N2 161.01(11) . . . . ?
F4 S1 C1 C2 -22.25(13) . . . . ?
F5 S1 C1 N2 70.88(11) . . . . ?
F5 S1 C1 C2 -112.39(13) . . . . ?
F7 S2 C4 N4 -146.54(10) . . . . ?
F7 S2 C4 C5 34.39(12) . . . . ?
F8 S2 C4 N4 -56.54(10) . . . . ?
F8 S2 C4 C5 124.39(11) . . . . ?
F9 S2 C4 N4 33.35(10) . . . . ?
F9 S2 C4 C5 -145.72(11) . . . . ?
F10 S2 C4 N4 123.40(10) . . . . ?
F10 S2 C4 C5 -55.66(12) . . . . ?
N1 N2 C1 S1 176.23(9) . . . . ?
N1 N2 C1 C2 -0.94(14) . . . . ?
N2 N1 C3 C2 -0.55(15) . . . . ?
N2 N1 B1 N3 55.02(13) . . . . ?
N2 N1 B1 C7 -59.36(13) . . . . ?
N2 N1 B1 C13 172.30(10) . . . . ?
N2 C1 C2 C3 0.62(16) . . . . ?
N3 N4 C4 S2 -178.19(8) . . . . ?
N3 N4 C4 C5 1.01(13) . . . . ?
N4 N3 C6 C5 0.65(14) . . . . ?
N4 N3 B1 N1 -60.98(13) . . . . ?
N4 N3 B1 C7 55.68(13) . . . . ?
N4 N3 B1 C13 -178.42(10) . . . . ?
N4 C4 C5 C6 -0.62(14) . . . . ?
C1 C2 C3 N1 -0.03(15) . . . . ?
C3 N1 N2 Cu1 -171.16(8) . . . . ?
C3 N1 N2 C1 0.90(13) . . . . ?
C3 N1 B1 N3 -130.59(13) . . . . ?
C3 N1 B1 C7 115.03(14) . . . . ?
C3 N1 B1 C13 -13.31(17) . . . . ?
C4 C5 C6 N3 -0.03(14) . . . . ?
C6 N3 N4 Cu1 179.34(8) . . . . ?
C6 N3 N4 C4 -1.00(13) . . . . ?
C6 N3 B1 N1 126.45(12) . . . . ?
C6 N3 B1 C7 -116.89(13) . . . . ?
C6 N3 B1 C13 9.02(17) . . . . ?
C7 C8 C9 C10 2.0(2) . . . . ?
C8 C7 C12 C11 1.3(2) . . . . ?
C8 C7 B1 N1 -18.63(15) . . . . ?
C8 C7 B1 N3 -132.97(12) . . . . ?
C8 C7 B1 C13 105.68(13) . . . . ?
C8 C9 C10 C11 0.2(2) . . . . ?
C9 C10 C11 C12 -1.6(2) . . . . ?
C10 C11 C12 C7 0.9(2) . . . . ?
C12 C7 C8 C9 -2.74(19) . . . . ?
C12 C7 B1 N1 160.86(11) . . . . ?
C12 C7 B1 N3 46.52(14) . . . . ?
C12 C7 B1 C13 -74.83(15) . . . . ?
C13 C14 C15 C16 -1.1(2) . . . . ?
C14 C13 C18 C17 0.05(18) . . . . ?
C14 C13 B1 N1 -58.79(15) . . . . ?
C14 C13 B1 N3 56.76(14) . . . . ?
C14 C13 B1 C7 176.67(11) . . . . ?
C14 C15 C16 C17 0.2(2) . . . . ?
C15 C16 C17 C18 0.9(2) . . . . ?
C16 C17 C18 C13 -1.0(2) . . . . ?
C18 C13 C14 C15 0.99(19) . . . . ?
C18 C13 B1 N1 121.62(12) . . . . ?
C18 C13 B1 N3 -122.83(12) . . . . ?
C18 C13 B1 C7 -2.92(16) . . . . ?
B1 N1 N2 Cu1 4.22(13) . . . . ?
B1 N1 N2 C1 176.29(10) . . . . ?
B1 N1 C3 C2 -175.42(12) . . . . ?
B1 N3 N4 Cu1 5.35(13) . . . . ?
B1 N3 N4 C4 -174.99(10) . . . . ?
B1 N3 C6 C5 173.78(11) . . . . ?
B1 C7 C8 C9 176.76(12) . . . . ?
B1 C7 C12 C11 -178.24(13) . . . . ?
B1 C13 C14 C15 -178.62(12) . . . . ?
B1 C13 C18 C17 179.66(11) . . . . ?
Cu1A N2A C1A S1A 1.63(19) . . . . ?
Cu1A N2A C1A C2A -179.58(10) . . . . ?
Cu1A N4A C4A S2A -4.2(2) . . . . ?
Cu1A N4A C4A C5A 175.42(11) . . . . ?
S1A C1A C2A C3A 178.98(9) . . . . ?
S2A C4A C5A C6A 179.15(10) . . . . ?
F2A S1A C1A N2A -29.96(11) . . . . ?
F2A S1A C1A C2A 151.43(11) . . . . ?
F3A S1A C1A N2A -119.97(10) . . . . ?
F3A S1A C1A C2A 61.43(12) . . . . ?
F4A S1A C1A N2A 150.23(10) . . . . ?
F4A S1A C1A C2A -28.38(12) . . . . ?
F5A S1A C1A N2A 60.19(10) . . . . ?
F5A S1A C1A C2A -118.41(11) . . . . ?
F7A S2A C4A N4A -146.86(12) . . . . ?
F7A S2A C4A C5A 33.60(14) . . . . ?
F8A S2A C4A N4A -57.00(12) . . . . ?
F8A S2A C4A C5A 123.46(13) . . . . ?
F9A S2A C4A N4A 32.89(12) . . . . ?
F9A S2A C4A C5A -146.64(13) . . . . ?
F10A S2A C4A N4A 122.94(12) . . . . ?
F10A S2A C4A C5A -56.60(14) . . . . ?
N1A N2A C1A S1A -179.42(8) . . . . ?
N1A N2A C1A C2A -0.64(14) . . . . ?
N2A N1A C3A C2A -0.65(14) . . . . ?
N2A N1A B1A N3A 60.51(12) . . . . ?
N2A N1A B1A C7A -53.81(13) . . . . ?
N2A N1A B1A C13A 178.83(9) . . . . ?
N2A C1A C2A C3A 0.25(14) . . . . ?
N3A N4A C4A S2A -179.06(9) . . . . ?
N3A N4A C4A C5A 0.55(15) . . . . ?
N4A N3A C6A C5A 0.19(15) . . . . ?
N4A N3A B1A N1A -65.51(12) . . . . ?
N4A N3A B1A C7A 50.85(13) . . . . ?
N4A N3A B1A C13A 176.14(10) . . . . ?
N4A C4A C5A C6A -0.43(16) . . . . ?
C1A C2A C3A N1A 0.24(14) . . . . ?
C3A N1A N2A Cu1A -179.95(8) . . . . ?
C3A N1A N2A C1A 0.78(13) . . . . ?
C3A N1A B1A N3A -117.40(13) . . . . ?
C3A N1A B1A C7A 128.29(13) . . . . ?
C3A N1A B1A C13A 0.92(17) . . . . ?
C4A C5A C6A N3A 0.13(15) . . . . ?
C6A N3A N4A Cu1A -176.84(8) . . . . ?
C6A N3A N4A C4A -0.45(14) . . . . ?
C6A N3A B1A N1A 118.58(13) . . . . ?
C6A N3A B1A C7A -125.06(13) . . . . ?
C6A N3A B1A C13A 0.23(17) . . . . ?
C7A C8A C9A C10A 1.1(2) . . . . ?
C8A C7A C12A C11A 2.26(18) . . . . ?
C8A C7A B1A N1A -29.42(15) . . . . ?
C8A C7A B1A N3A -142.46(11) . . . . ?
C8A C7A B1A C13A 95.23(13) . . . . ?
C8A C9A C10A C11A 1.7(2) . . . . ?
C9A C10A C11A C12A -2.3(2) . . . . ?
C10A C11A C12A C7A 0.3(2) . . . . ?
C12A C7A C8A C9A -2.95(18) . . . . ?
C12A C7A B1A N1A 152.88(11) . . . . ?
C12A C7A B1A N3A 39.84(14) . . . . ?
C12A C7A B1A C13A -82.47(14) . . . . ?
C13A C14A C15A C16A -0.6(2) . . . . ?
C14A C13A C18A C17A -1.14(17) . . . . ?
C14A C13A B1A N1A -60.73(14) . . . . ?
C14A C13A B1A N3A 54.31(15) . . . . ?
C14A C13A B1A C7A 174.83(11) . . . . ?
C14A C15A C16A C17A -0.8(2) . . . . ?
C15A C16A C17A C18A 1.18(19) . . . . ?
C16A C17A C18A C13A -0.20(18) . . . . ?
C18A C13A C14A C15A 1.56(18) . . . . ?
C18A C13A B1A N1A 121.27(11) . . . . ?
C18A C13A B1A N3A -123.69(11) . . . . ?
C18A C13A B1A C7A -3.17(15) . . . . ?
B1A N1A N2A Cu1A 1.73(12) . . . . ?
B1A N1A N2A C1A -177.54(10) . . . . ?
B1A N1A C3A C2A 177.40(11) . . . . ?
B1A N3A N4A Cu1A 6.38(13) . . . . ?
B1A N3A N4A C4A -177.22(10) . . . . ?
B1A N3A C6A C5A 176.36(12) . . . . ?
B1A C7A C8A C9A 179.27(12) . . . . ?
B1A C7A C12A C11A -179.91(12) . . . . ?
B1A C13A C14A C15A -176.52(12) . . . . ?
B1A C13A C18A C17A 176.99(11) . . . . ?
